data_4023869
loop_
_publ_author_name
'Ellis, J. Michael'
'Overman, Larry E.'
'Tanner, Huw R.'
'Wang, Jocelyn'

_publ_section_title
;
 A Versatile Synthesis of Unsymmetrical 3,3'-Bioxindoles: Stereoselective
 Mukaiyama Aldol Reactions of 2-Siloxyindoles with Isatins
;
_journal_coden_ASTM JOCEAH
_journal_issue 22
_journal_name_full 'The Journal of Organic Chemistry'
_journal_page_first 9151
_journal_page_last 9154
_journal_paper_doi 10.1021/jo801867w
_journal_volume 73
_journal_year 2008
_chemical_formula_sum 'C25 H22 N2 O4'
_chemical_formula_weight 414.45
_space_group_IT_number 2
_symmetry_cell_setting triclinic
_symmetry_space_group_name_Hall '-P 1'
_symmetry_space_group_name_H-M 'P -1'
_atom_sites_solution_hydrogens difmap
_atom_sites_solution_primary direct
_atom_sites_solution_secondary difmap
_audit_creation_method SHELXTL
_cell_angle_alpha 111.929(2)
_cell_angle_beta 108.080(2)
_cell_angle_gamma 93.745(2)
_cell_formula_units_Z 2
_cell_length_a 9.1562(12)
_cell_length_b 10.6764(14)
_cell_length_c 12.1295(16)
_cell_measurement_temperature 155(2)
_cell_volume 1023.3(2)
_computing_cell_refinement 'Bruker SMART/SAINT'
_computing_data_collection 'Bruker SMART'
_computing_data_reduction 'Bruker SAINT'
_computing_molecular_graphics 'Bruker SHELXTL'
_computing_publication_material 'Bruker SHELXTL'
_computing_structure_refinement 'Bruker SHELXTL'
_computing_structure_solution 'Bruker SHELXTL'
_diffrn_ambient_temperature 155(2)
_diffrn_measured_fraction_theta_full 0.994
_diffrn_measured_fraction_theta_max 0.994
_diffrn_measurement_device_type 'CCD area detector'
_diffrn_measurement_method 'phi and omega scans'
_diffrn_radiation_monochromator graphite
_diffrn_radiation_source 'normal-focus sealed tube'
_diffrn_radiation_type MoK\a
_diffrn_radiation_wavelength 0.71073
_diffrn_reflns_av_R_equivalents 0.0207
_diffrn_reflns_av_sigmaI/netI 0.0236
_diffrn_reflns_limit_h_max 10
_diffrn_reflns_limit_h_min -11
_diffrn_reflns_limit_k_max 13
_diffrn_reflns_limit_k_min -13
_diffrn_reflns_limit_l_max 15
_diffrn_reflns_limit_l_min -15
_diffrn_reflns_number 10666
_diffrn_reflns_theta_full 27.10
_diffrn_reflns_theta_max 27.10
_diffrn_reflns_theta_min 1.94
_diffrn_standards_decay_% '< 1.0'
_diffrn_standards_interval_count 'initial 50 frames recollected'
_diffrn_standards_number '50 frames'
_exptl_absorpt_coefficient_mu 0.092
_exptl_absorpt_correction_T_max 0.9801
_exptl_absorpt_correction_T_min 0.9703
_exptl_absorpt_correction_type multi-scan
_exptl_absorpt_process_details 'Bruker SADABS'
_exptl_crystal_colour colorless
_exptl_crystal_density_diffrn 1.345
_exptl_crystal_density_meas ?
_exptl_crystal_density_method 'not measured'
_exptl_crystal_description cube
_exptl_crystal_F_000 436
_exptl_crystal_size_max 0.33
_exptl_crystal_size_mid 0.31
_exptl_crystal_size_min 0.22
_refine_diff_density_max 0.308
_refine_diff_density_min -0.269
_refine_diff_density_rms 0.040
_refine_ls_extinction_method none
_refine_ls_goodness_of_fit_ref 1.033
_refine_ls_hydrogen_treatment refall
_refine_ls_matrix_type full
_refine_ls_number_parameters 368
_refine_ls_number_reflns 4498
_refine_ls_number_restraints 0
_refine_ls_restrained_S_all 1.033
_refine_ls_R_factor_all 0.0434
_refine_ls_R_factor_gt 0.0369
_refine_ls_shift/su_max 0.000
_refine_ls_shift/su_mean 0.000
_refine_ls_structure_factor_coef Fsqd
_refine_ls_weighting_details 'calc w=1/[\s^2^(Fo^2^)+(0.0479P)^2^+0.3914P] where P=(Fo^2^+2Fc^2^)/3'
_refine_ls_weighting_scheme calc
_refine_ls_wR_factor_gt 0.0940
_refine_ls_wR_factor_ref 0.0995
_reflns_number_gt 3903
_reflns_number_total 4498
_reflns_threshold_expression >2sigma(I)
_cod_data_source_file jo801867w_si_001.cif
_cod_data_source_block leo212
_cod_depositor_comments
;
The following automatic conversions were performed:
'_symmetry_cell_setting' value 'Triclinic' changed to 'triclinic'
according to '/home/saulius/struct/CIF-dictionaries/cif_core.dic'
dictionary named 'cif_core.dic' version 2.4.1 from 2010-06-29.

Automatic conversion script
Id: cif_fix_enum 1527 2010-12-29 10:47:43Z saulius 

The following automatic conversions were performed:

'_exptl_crystal_density_meas' value 'n/a' was changed to '?' - the
value is perceived as not measured.

Automatic conversion script
Id: cif_fix_values 3008 2015-01-20 13:52:24Z robertas 

 Updated bibliographic information.

 Antanas Vaitkus,
 2019-10-10
;
_cod_database_code 4023869

loop_
_symmetry_equiv_pos_as_xyz
'x, y, z'
'-x, -y, -z'

loop_
_atom_site_label
_atom_site_type_symbol
_atom_site_fract_x
_atom_site_fract_y
_atom_site_fract_z
_atom_site_U_iso_or_equiv
_atom_site_adp_type
_atom_site_occupancy
_atom_site_symmetry_multiplicity
_atom_site_calc_flag
_atom_site_refinement_flags
_atom_site_disorder_assembly
_atom_site_disorder_group
O1 O 0.23848(11) 0.54735(9) 0.05841(8) 0.0283(2) Uani 1 1 d . . .
O2 O -0.01291(11) 0.59347(9) 0.17300(9) 0.0257(2) Uani 1 1 d . . .
O3 O 0.31564(10) 0.88355(9) 0.13911(8) 0.0232(2) Uani 1 1 d . . .
O4 O -0.08546(10) 1.20442(9) 0.16629(9) 0.0254(2) Uani 1 1 d . . .
N1 N 0.37792(12) 0.69212(10) 0.26781(10) 0.0209(2) Uani 1 1 d . . .
N2 N 0.12294(11) 1.00965(10) 0.15468(9) 0.0194(2) Uani 1 1 d . . .
C1 C 0.24671(14) 0.63466(12) 0.16156(12) 0.0221(3) Uani 1 1 d . . .
C2 C 0.10758(13) 0.69669(12) 0.19175(11) 0.0198(2) Uani 1 1 d . . .
C3 C 0.18464(14) 0.78854(12) 0.33213(11) 0.0195(2) Uani 1 1 d . . .
C4 C 0.12112(15) 0.86327(13) 0.41904(12) 0.0232(3) Uani 1 1 d . . .
C5 C 0.21907(16) 0.93314(13) 0.54704(12) 0.0250(3) Uani 1 1 d . . .
C6 C 0.37767(15) 0.92915(13) 0.58493(12) 0.0235(3) Uani 1 1 d . . .
C7 C 0.44298(14) 0.85406(12) 0.49741(12) 0.0215(2) Uani 1 1 d . . .
C8 C 0.34372(14) 0.78307(12) 0.37195(11) 0.0192(2) Uani 1 1 d . . .
C9 C 0.18119(13) 0.89186(12) 0.13386(11) 0.0190(2) Uani 1 1 d . . .
C10 C 0.05096(13) 0.77414(12) 0.10563(11) 0.0186(2) Uani 1 1 d . . .
C11 C -0.08354(13) 0.84557(12) 0.11778(11) 0.0185(2) Uani 1 1 d . . .
C12 C -0.23750(14) 0.79318(13) 0.09684(11) 0.0214(2) Uani 1 1 d . . .
C13 C -0.34191(14) 0.88251(14) 0.10215(12) 0.0233(3) Uani 1 1 d . . .
C14 C -0.29524(14) 1.01934(13) 0.12571(11) 0.0227(3) Uani 1 1 d . . .
C15 C -0.14116(14) 1.07271(12) 0.14622(11) 0.0201(2) Uani 1 1 d . . .
C16 C -0.03596(13) 0.98329(12) 0.14307(10) 0.0184(2) Uani 1 1 d . . .
C17 C 0.22211(15) 1.14216(13) 0.19221(13) 0.0238(3) Uani 1 1 d . . .
C18 C -0.19027(17) 1.29911(14) 0.17802(14) 0.0288(3) Uani 1 1 d . . .
C19 C 0.53487(14) 0.67489(13) 0.26835(12) 0.0226(3) Uani 1 1 d . . .
C20 C 0.61220(14) 0.60235(12) 0.34956(11) 0.0211(2) Uani 1 1 d . . .
C21 C 0.53321(18) 0.47849(15) 0.33457(16) 0.0357(3) Uani 1 1 d . . .
C22 C 0.6039(2) 0.4111(2) 0.4081(2) 0.0498(4) Uani 1 1 d . . .
C23 C 0.7534(2) 0.46562(19) 0.49631(16) 0.0440(4) Uani 1 1 d . . .
C24 C 0.8335(2) 0.58773(19) 0.51210(15) 0.0426(4) Uani 1 1 d . . .
C25 C 0.76296(17) 0.65736(16) 0.43877(14) 0.0335(3) Uani 1 1 d . . .
H2 H -0.071(2) 0.5481(18) 0.0900(19) 0.040(5) Uiso 1 1 d . . .
H4A H 0.0087(19) 0.8627(15) 0.3901(14) 0.027(4) Uiso 1 1 d . . .
H5A H 0.1757(18) 0.9843(16) 0.6093(15) 0.029(4) Uiso 1 1 d . . .
H6A H 0.4452(18) 0.9815(16) 0.6729(15) 0.028(4) Uiso 1 1 d . . .
H7A H 0.5524(19) 0.8501(15) 0.5240(14) 0.025(4) Uiso 1 1 d . . .
H10A H 0.0244(17) 0.7072(15) 0.0167(14) 0.023(4) Uiso 1 1 d . . .
H12A H -0.2701(17) 0.6968(15) 0.0773(13) 0.021(3) Uiso 1 1 d . . .
H13A H -0.448(2) 0.8490(16) 0.0887(15) 0.031(4) Uiso 1 1 d . . .
H14A H -0.3696(18) 1.0790(15) 0.1259(14) 0.027(4) Uiso 1 1 d . . .
H17A H 0.322(2) 1.1250(18) 0.1930(17) 0.043(5) Uiso 1 1 d . . .
H17B H 0.233(2) 1.2058(18) 0.2762(18) 0.041(5) Uiso 1 1 d . . .
H17C H 0.178(2) 1.1819(17) 0.1327(17) 0.036(4) Uiso 1 1 d . . .
H18A H -0.2796(19) 1.2691(16) 0.0974(16) 0.031(4) Uiso 1 1 d . . .
H18B H -0.1261(19) 1.3887(17) 0.1996(15) 0.031(4) Uiso 1 1 d . . .
H18C H -0.2304(19) 1.3028(17) 0.2465(16) 0.035(4) Uiso 1 1 d . . .
H19A H 0.6023(18) 0.7678(16) 0.3001(14) 0.026(4) Uiso 1 1 d . . .
H19B H 0.5191(17) 0.6197(15) 0.1768(15) 0.025(4) Uiso 1 1 d . . .
H21A H 0.423(2) 0.440(2) 0.2692(19) 0.051(5) Uiso 1 1 d . . .
H22A H 0.544(3) 0.323(2) 0.402(2) 0.071(7) Uiso 1 1 d . . .
H23A H 0.799(2) 0.415(2) 0.544(2) 0.061(6) Uiso 1 1 d . . .
H24A H 0.933(3) 0.629(2) 0.569(2) 0.055(6) Uiso 1 1 d . . .
H25A H 0.816(2) 0.7427(19) 0.4506(18) 0.043(5) Uiso 1 1 d . . .

loop_
_atom_site_aniso_label
_atom_site_aniso_U_11
_atom_site_aniso_U_22
_atom_site_aniso_U_33
_atom_site_aniso_U_23
_atom_site_aniso_U_13
_atom_site_aniso_U_12
O1 0.0264(5) 0.0277(5) 0.0224(5) 0.0040(4) 0.0051(4) 0.0096(4)
O2 0.0235(5) 0.0249(5) 0.0244(5) 0.0117(4) 0.0027(4) -0.0012(4)
O3 0.0154(4) 0.0321(5) 0.0241(4) 0.0131(4) 0.0077(3) 0.0071(3)
O4 0.0249(5) 0.0227(4) 0.0291(5) 0.0118(4) 0.0084(4) 0.0077(4)
N1 0.0186(5) 0.0233(5) 0.0201(5) 0.0098(4) 0.0047(4) 0.0070(4)
N2 0.0151(5) 0.0235(5) 0.0195(5) 0.0096(4) 0.0054(4) 0.0033(4)
C1 0.0215(6) 0.0209(6) 0.0230(6) 0.0104(5) 0.0050(5) 0.0061(5)
C2 0.0172(6) 0.0204(5) 0.0202(6) 0.0090(5) 0.0042(5) 0.0039(4)
C3 0.0202(6) 0.0204(5) 0.0196(6) 0.0117(5) 0.0050(5) 0.0042(4)
C4 0.0214(6) 0.0267(6) 0.0244(6) 0.0137(5) 0.0076(5) 0.0074(5)
C5 0.0294(7) 0.0264(6) 0.0220(6) 0.0112(5) 0.0109(5) 0.0090(5)
C6 0.0262(6) 0.0232(6) 0.0190(6) 0.0099(5) 0.0046(5) 0.0026(5)
C7 0.0193(6) 0.0228(6) 0.0227(6) 0.0127(5) 0.0042(5) 0.0030(5)
C8 0.0204(6) 0.0193(5) 0.0206(6) 0.0113(5) 0.0070(5) 0.0049(4)
C9 0.0169(5) 0.0256(6) 0.0147(5) 0.0096(4) 0.0043(4) 0.0044(4)
C10 0.0151(5) 0.0228(6) 0.0171(6) 0.0086(5) 0.0044(4) 0.0049(4)
C11 0.0172(5) 0.0248(6) 0.0147(5) 0.0098(4) 0.0049(4) 0.0064(4)
C12 0.0183(6) 0.0265(6) 0.0207(6) 0.0117(5) 0.0064(5) 0.0043(5)
C13 0.0154(6) 0.0341(7) 0.0220(6) 0.0132(5) 0.0068(5) 0.0060(5)
C14 0.0201(6) 0.0316(6) 0.0190(6) 0.0118(5) 0.0076(5) 0.0115(5)
C15 0.0211(6) 0.0243(6) 0.0151(5) 0.0088(5) 0.0057(4) 0.0071(5)
C16 0.0151(5) 0.0259(6) 0.0141(5) 0.0090(4) 0.0044(4) 0.0043(4)
C17 0.0197(6) 0.0252(6) 0.0241(6) 0.0102(5) 0.0055(5) 0.0014(5)
C18 0.0328(7) 0.0261(7) 0.0272(7) 0.0107(5) 0.0094(6) 0.0132(6)
C19 0.0192(6) 0.0276(6) 0.0243(6) 0.0137(5) 0.0079(5) 0.0069(5)
C20 0.0199(6) 0.0253(6) 0.0215(6) 0.0107(5) 0.0096(5) 0.0100(5)
C21 0.0289(7) 0.0332(7) 0.0514(9) 0.0257(7) 0.0122(7) 0.0098(6)
C22 0.0482(10) 0.0513(10) 0.0776(13) 0.0487(10) 0.0289(9) 0.0239(8)
C23 0.0555(10) 0.0610(11) 0.0452(9) 0.0396(9) 0.0294(8) 0.0397(9)
C24 0.0320(8) 0.0608(11) 0.0258(7) 0.0127(7) 0.0021(6) 0.0233(8)
C25 0.0254(7) 0.0354(8) 0.0328(7) 0.0123(6) 0.0037(6) 0.0069(6)

loop_
_atom_type_symbol
_atom_type_description
_atom_type_scat_dispersion_real
_atom_type_scat_dispersion_imag
_atom_type_scat_source
C C 0.0033 0.0016 'International Tables Vol C Tables 4.2.6.8 and 6.1.1.4'
H H 0.0000 0.0000 'International Tables Vol C Tables 4.2.6.8 and 6.1.1.4'
N N 0.0061 0.0033 'International Tables Vol C Tables 4.2.6.8 and 6.1.1.4'
O O 0.0106 0.0060 'International Tables Vol C Tables 4.2.6.8 and 6.1.1.4'

loop_
_geom_angle_atom_site_label_1
_geom_angle_atom_site_label_2
_geom_angle_atom_site_label_3
_geom_angle
_geom_angle_site_symmetry_1
_geom_angle_site_symmetry_3
_geom_angle_publ_flag
C15 O4 C18 117.39(10) . . ?
C1 N1 C8 110.81(10) . . ?
C1 N1 C19 123.45(10) . . ?
C8 N1 C19 125.28(10) . . ?
C9 N2 C16 110.58(10) . . ?
C9 N2 C17 121.53(10) . . ?
C16 N2 C17 127.75(10) . . ?
O1 C1 N1 125.65(11) . . ?
O1 C1 C2 125.41(11) . . ?
N1 C1 C2 108.94(10) . . ?
O2 C2 C3 109.47(10) . . ?
O2 C2 C10 112.42(9) . . ?
C3 C2 C10 114.72(10) . . ?
O2 C2 C1 111.19(10) . . ?
C3 C2 C1 101.39(9) . . ?
C10 C2 C1 107.07(9) . . ?
C4 C3 C8 120.34(11) . . ?
C4 C3 C2 130.52(11) . . ?
C8 C3 C2 109.01(10) . . ?
C3 C4 C5 118.60(12) . . ?
C6 C5 C4 120.47(12) . . ?
C5 C6 C7 121.26(12) . . ?
C8 C7 C6 117.45(11) . . ?
C7 C8 C3 121.84(11) . . ?
C7 C8 N1 128.37(11) . . ?
C3 C8 N1 109.72(10) . . ?
O3 C9 N2 125.23(11) . . ?
O3 C9 C10 126.35(11) . . ?
N2 C9 C10 108.41(10) . . ?
C11 C10 C9 102.71(9) . . ?
C11 C10 C2 117.61(10) . . ?
C9 C10 C2 111.40(9) . . ?
C12 C11 C16 120.76(11) . . ?
C12 C11 C10 130.75(11) . . ?
C16 C11 C10 108.18(10) . . ?
C11 C12 C13 117.95(11) . . ?
C14 C13 C12 121.38(11) . . ?
C13 C14 C15 121.09(11) . . ?
O4 C15 C14 125.35(11) . . ?
O4 C15 C16 117.29(11) . . ?
C14 C15 C16 117.35(11) . . ?
C11 C16 C15 121.46(11) . . ?
C11 C16 N2 110.03(10) . . ?
C15 C16 N2 128.38(11) . . ?
N1 C19 C20 113.44(10) . . ?
C25 C20 C21 119.03(12) . . ?
C25 C20 C19 120.76(12) . . ?
C21 C20 C19 120.21(12) . . ?
C22 C21 C20 120.44(15) . . ?
C23 C22 C21 120.48(16) . . ?
C24 C23 C22 119.88(14) . . ?
C23 C24 C25 120.20(15) . . ?
C20 C25 C24 119.96(15) . . ?

loop_
_geom_bond_atom_site_label_1
_geom_bond_atom_site_label_2
_geom_bond_distance
_geom_bond_site_symmetry_2
_geom_bond_publ_flag
O1 C1 1.2252(15) . ?
O2 C2 1.4077(14) . ?
O3 C9 1.2236(14) . ?
O4 C15 1.3676(15) . ?
O4 C18 1.4378(15) . ?
N1 C1 1.3538(16) . ?
N1 C8 1.4162(15) . ?
N1 C19 1.4590(16) . ?
N2 C9 1.3652(15) . ?
N2 C16 1.4161(15) . ?
N2 C17 1.4588(15) . ?
C1 C2 1.5537(17) . ?
C2 C3 1.5085(16) . ?
C2 C10 1.5520(16) . ?
C3 C4 1.3781(18) . ?
C3 C8 1.3978(16) . ?
C4 C5 1.3980(18) . ?
C5 C6 1.3894(19) . ?
C6 C7 1.3957(18) . ?
C7 C8 1.3807(17) . ?
C9 C10 1.5323(16) . ?
C10 C11 1.5071(16) . ?
C11 C12 1.3904(16) . ?
C11 C16 1.3937(17) . ?
C12 C13 1.3925(17) . ?
C13 C14 1.3890(19) . ?
C14 C15 1.3958(17) . ?
C15 C16 1.3988(16) . ?
C19 C20 1.5100(16) . ?
C20 C25 1.3833(19) . ?
C20 C21 1.3851(19) . ?
C21 C22 1.383(2) . ?
C22 C23 1.371(3) . ?
C23 C24 1.370(3) . ?
C24 C25 1.400(2) . ?

loop_
_geom_torsion_atom_site_label_1
_geom_torsion_atom_site_label_2
_geom_torsion_atom_site_label_3
_geom_torsion_atom_site_label_4
_geom_torsion
_geom_torsion_site_symmetry_1
_geom_torsion_site_symmetry_2
_geom_torsion_site_symmetry_3
_geom_torsion_site_symmetry_4
_geom_torsion_publ_flag
C8 N1 C1 O1 -176.48(12) . . . . ?
C19 N1 C1 O1 10.85(19) . . . . ?
C8 N1 C1 C2 3.15(13) . . . . ?
C19 N1 C1 C2 -169.52(10) . . . . ?
O1 C1 C2 O2 59.97(16) . . . . ?
N1 C1 C2 O2 -119.66(11) . . . . ?
O1 C1 C2 C3 176.26(12) . . . . ?
N1 C1 C2 C3 -3.37(12) . . . . ?
O1 C1 C2 C10 -63.19(15) . . . . ?
N1 C1 C2 C10 117.17(10) . . . . ?
O2 C2 C3 C4 -55.88(16) . . . . ?
C10 C2 C3 C4 71.58(16) . . . . ?
C1 C2 C3 C4 -173.42(12) . . . . ?
O2 C2 C3 C8 119.97(10) . . . . ?
C10 C2 C3 C8 -112.57(11) . . . . ?
C1 C2 C3 C8 2.43(12) . . . . ?
C8 C3 C4 C5 0.09(18) . . . . ?
C2 C3 C4 C5 175.55(11) . . . . ?
C3 C4 C5 C6 1.23(18) . . . . ?
C4 C5 C6 C7 -1.05(19) . . . . ?
C5 C6 C7 C8 -0.47(18) . . . . ?
C6 C7 C8 C3 1.82(17) . . . . ?
C6 C7 C8 N1 -174.85(11) . . . . ?
C4 C3 C8 C7 -1.66(18) . . . . ?
C2 C3 C8 C7 -178.01(10) . . . . ?
C4 C3 C8 N1 175.57(10) . . . . ?
C2 C3 C8 N1 -0.78(13) . . . . ?
C1 N1 C8 C7 175.44(11) . . . . ?
C19 N1 C8 C7 -12.05(19) . . . . ?
C1 N1 C8 C3 -1.56(13) . . . . ?
C19 N1 C8 C3 170.95(10) . . . . ?
C16 N2 C9 O3 -179.06(11) . . . . ?
C17 N2 C9 O3 -2.98(18) . . . . ?
C16 N2 C9 C10 -0.09(12) . . . . ?
C17 N2 C9 C10 175.98(10) . . . . ?
O3 C9 C10 C11 177.42(11) . . . . ?
N2 C9 C10 C11 -1.53(12) . . . . ?
O3 C9 C10 C2 50.64(15) . . . . ?
N2 C9 C10 C2 -128.30(10) . . . . ?
O2 C2 C10 C11 58.23(14) . . . . ?
C3 C2 C10 C11 -67.72(13) . . . . ?
C1 C2 C10 C11 -179.37(10) . . . . ?
O2 C2 C10 C9 176.37(9) . . . . ?
C3 C2 C10 C9 50.43(13) . . . . ?
C1 C2 C10 C9 -61.23(12) . . . . ?
C9 C10 C11 C12 176.18(12) . . . . ?
C2 C10 C11 C12 -61.13(16) . . . . ?
C9 C10 C11 C16 2.62(12) . . . . ?
C2 C10 C11 C16 125.31(11) . . . . ?
C16 C11 C12 C13 -0.10(17) . . . . ?
C10 C11 C12 C13 -172.98(11) . . . . ?
C11 C12 C13 C14 0.93(18) . . . . ?
C12 C13 C14 C15 -0.64(19) . . . . ?
C18 O4 C15 C14 5.60(17) . . . . ?
C18 O4 C15 C16 -175.97(10) . . . . ?
C13 C14 C15 O4 177.93(11) . . . . ?
C13 C14 C15 C16 -0.50(17) . . . . ?
C12 C11 C16 C15 -1.06(17) . . . . ?
C10 C11 C16 C15 173.27(10) . . . . ?
C12 C11 C16 N2 -177.17(10) . . . . ?
C10 C11 C16 N2 -2.84(12) . . . . ?
O4 C15 C16 C11 -177.22(10) . . . . ?
C14 C15 C16 C11 1.34(17) . . . . ?
O4 C15 C16 N2 -1.88(17) . . . . ?
C14 C15 C16 N2 176.68(11) . . . . ?
C9 N2 C16 C11 1.88(13) . . . . ?
C17 N2 C16 C11 -173.89(11) . . . . ?
C9 N2 C16 C15 -173.89(11) . . . . ?
C17 N2 C16 C15 10.34(19) . . . . ?
C1 N1 C19 C20 -117.63(13) . . . . ?
C8 N1 C19 C20 70.77(15) . . . . ?
N1 C19 C20 C25 -129.92(13) . . . . ?
N1 C19 C20 C21 50.78(16) . . . . ?
C25 C20 C21 C22 0.2(2) . . . . ?
C19 C20 C21 C22 179.53(15) . . . . ?
C20 C21 C22 C23 -0.3(3) . . . . ?
C21 C22 C23 C24 0.1(3) . . . . ?
C22 C23 C24 C25 0.3(2) . . . . ?
C21 C20 C25 C24 0.1(2) . . . . ?
C19 C20 C25 C24 -179.18(13) . . . . ?
C23 C24 C25 C20 -0.4(2) . . . . ?
